data_7016642
loop_
_publ_author_name
'Ma, Kui-Rong'
'Ma, Feng'
'Zhu, Yu-Lan'
'Yu, Lin-Juan'
'Zhao, Xiao-Min'
'Yang, Yin'
'Duan, Wei-He'

_publ_section_title
;
 N-heterocyclic amine-directed structures and properties of two Cu(ii)
 diphosphonates.
;
_journal_issue 38
_journal_name_full 'Dalton transactions (Cambridge, England : 2003)'
_journal_page_first 9774
_journal_page_last 9781
_journal_paper_doi 10.1039/c1dt10528k
_journal_volume 40
_journal_year 2011
_chemical_formula_moiety 'C28 H52 Cu8 N4 O38 P8 '
_chemical_formula_sum 'C28 H52 Cu8 N4 O38 P8'
_chemical_formula_weight 1808.82
_chemical_name_systematic
;
?
;
_space_group_IT_number 2
_symmetry_cell_setting triclinic
_symmetry_space_group_name_Hall '-P 1'
_symmetry_space_group_name_H-M 'P -1'
_atom_sites_solution_hydrogens geom
_atom_sites_solution_primary direct
_atom_sites_solution_secondary difmap
_audit_creation_method SHELXL-97
_cell_angle_alpha 103.9290(10)
_cell_angle_beta 91.1570(10)
_cell_angle_gamma 99.5740(10)
_cell_formula_units_Z 1
_cell_length_a 9.0321(10)
_cell_length_b 10.0674(11)
_cell_length_c 15.5816(17)
_cell_measurement_reflns_used 3713
_cell_measurement_temperature 296(2)
_cell_measurement_theta_max 25
_cell_measurement_theta_min 1.35
_cell_volume 1353.3(3)
_computing_cell_refinement 'SMART APEX II'
_computing_data_collection 'SMART APEX II(Bruker, 2005)'
_computing_data_reduction 'SMART APEX II'
_computing_molecular_graphics SHELXTL
_computing_publication_material SHELXTL
_computing_structure_refinement 'SHELXL-97 (Sheldrick, 1997)'
_computing_structure_solution 'SHELXS-97 (Sheldrick, 1990)'
_diffrn_ambient_temperature 296(2)
_diffrn_detector_area_resol_mean 10.0
_diffrn_measured_fraction_theta_full 0.988
_diffrn_measured_fraction_theta_max 0.988
_diffrn_measurement_device_type 'SMART APEX II(Bruker, 2005)'
_diffrn_measurement_method omega-scan
_diffrn_radiation_monochromator graphite
_diffrn_radiation_source 'fine-focus sealed tube'
_diffrn_radiation_type MoK\a
_diffrn_radiation_wavelength 0.71073
_diffrn_reflns_av_R_equivalents 0.0226
_diffrn_reflns_av_sigmaI/netI 0.0335
_diffrn_reflns_limit_h_max 10
_diffrn_reflns_limit_h_min -10
_diffrn_reflns_limit_k_max 11
_diffrn_reflns_limit_k_min -10
_diffrn_reflns_limit_l_max 18
_diffrn_reflns_limit_l_min -18
_diffrn_reflns_number 9610
_diffrn_reflns_theta_full 25.00
_diffrn_reflns_theta_max 25.00
_diffrn_reflns_theta_min 1.35
_diffrn_standards_decay_% 0
_diffrn_standards_interval_count 0
_diffrn_standards_interval_time 0
_diffrn_standards_number 0
_exptl_absorpt_coefficient_mu 3.428
_exptl_absorpt_correction_T_max 0.487
_exptl_absorpt_correction_T_min 0.347
_exptl_absorpt_correction_type multi-scan
_exptl_absorpt_process_details 'SADABS, Bruker(2000)'
_exptl_crystal_colour blue
_exptl_crystal_density_diffrn 2.219
_exptl_crystal_density_method 'not measured'
_exptl_crystal_description block
_exptl_crystal_F_000 904
_exptl_crystal_size_max 0.32
_exptl_crystal_size_mid 0.27
_exptl_crystal_size_min 0.21
_refine_diff_density_max 0.511
_refine_diff_density_min -0.708
_refine_diff_density_rms 0.181
_refine_ls_extinction_method none
_refine_ls_goodness_of_fit_ref 1.072
_refine_ls_hydrogen_treatment constr
_refine_ls_matrix_type full
_refine_ls_number_parameters 392
_refine_ls_number_reflns 4712
_refine_ls_number_restraints 0
_refine_ls_restrained_S_all 1.072
_refine_ls_R_factor_all 0.0432
_refine_ls_R_factor_gt 0.0303
_refine_ls_shift/su_max 0.001
_refine_ls_shift/su_mean 0.000
_refine_ls_structure_factor_coef Fsqd
_refine_ls_weighting_details 'calc w=1/[\s^2^(Fo^2^)+(0.0603P)^2^+0.5287P] where P=(Fo^2^+2Fc^2^)/3'
_refine_ls_weighting_scheme calc
_refine_ls_wR_factor_gt 0.0898
_refine_ls_wR_factor_ref 0.1100
_reflns_number_gt 3713
_reflns_number_total 4712
_reflns_threshold_expression >2sigma(I)
_cod_data_source_file c1dt10528k.txt
_cod_data_source_block 2
_cod_original_sg_symbol_Hall -p1
_cod_original_sg_symbol_H-M P-1
_cod_database_code 7016642

loop_
_symmetry_equiv_pos_as_xyz
'x, y, z'
'-x, -y, -z'

loop_
_atom_site_label
_atom_site_type_symbol
_atom_site_fract_x
_atom_site_fract_y
_atom_site_fract_z
_atom_site_U_iso_or_equiv
_atom_site_adp_type
_atom_site_occupancy
_atom_site_symmetry_multiplicity
_atom_site_calc_flag
_atom_site_refinement_flags
Cu1 Cu 0.42283(5) 0.98209(5) 0.28823(3) 0.01423(15) Uani 1 1 d .
Cu2 Cu 0.13454(5) 0.52514(5) 0.06559(3) 0.01647(15) Uani 1 1 d .
Cu3 Cu 0.92603(5) 1.47329(5) 0.27637(3) 0.01559(15) Uani 1 1 d .
Cu4 Cu 0.64553(5) 1.03927(5) 0.05976(3) 0.01842(15) Uani 1 1 d .
P1 P 0.34952(11) 1.14219(10) 0.14091(6) 0.0115(2) Uani 1 1 d .
P2 P 0.64051(11) 1.23091(10) 0.25187(6) 0.0138(2) Uani 1 1 d .
P3 P -0.15378(11) 0.64425(10) 0.13718(6) 0.0114(2) Uani 1 1 d .
P4 P 0.13204(11) 0.73702(10) 0.25234(6) 0.0128(2) Uani 1 1 d .
N1 N 0.5317(4) 0.9105(3) 0.3788(2) 0.0198(8) Uani 1 1 d .
N2 N 0.9503(4) 0.6099(3) 0.6485(2) 0.0205(8) Uani 1 1 d .
O1 O 0.3081(3) 1.0480(3) 0.20290(17) 0.0169(6) Uani 1 1 d .
O2 O 0.4340(3) 1.0698(3) 0.06124(16) 0.0155(6) Uani 1 1 d .
O3 O 0.2157(3) 1.1898(3) 0.10795(17) 0.0191(6) Uani 1 1 d .
O4 O 0.5697(3) 1.1493(3) 0.31563(18) 0.0235(7) Uani 1 1 d .
O5 O 0.7139(3) 1.1439(3) 0.17655(19) 0.0277(7) Uani 1 1 d .
O6 O 0.7491(3) 1.3596(3) 0.30236(16) 0.0167(6) Uani 1 1 d .
O7 O -0.0634(3) 0.5813(3) 0.05777(16) 0.0154(6) Uani 1 1 d .
O8 O -0.1939(3) 0.5430(3) 0.19517(17) 0.0163(6) Uani 1 1 d .
O9 O -0.2894(3) 0.6897(3) 0.10356(17) 0.0178(6) Uani 1 1 d .
O10 O 0.2355(3) 0.8672(3) 0.30571(16) 0.0147(6) Uani 1 1 d .
O11 O 0.2102(3) 0.6625(3) 0.17315(18) 0.0239(7) Uani 1 1 d .
O12 O 0.0705(3) 0.6435(3) 0.31124(19) 0.0242(7) Uani 1 1 d .
O13 O 0.4869(3) 0.8209(3) 0.1694(2) 0.0375(8) Uani 1 1 d .
H131 H 0.5726 0.8009 0.1495 0.045 Uiso 1 1 d R
H132 H 0.4231 0.7484 0.1621 0.045 Uiso 1 1 d R
O14 O 0.3354(3) 0.4802(3) 0.05139(17) 0.0195(6) Uani 1 1 d .
H141 H 0.3891 0.4645 0.0911 0.023 Uiso 1 1 d R
H142 H 0.3523 0.4133 0.0042 0.023 Uiso 1 1 d R
O15 O 0.0153(3) 0.3548(3) 0.13716(18) 0.0232(7) Uani 1 1 d .
H151 H 0.0805 0.3062 0.1407 0.028 Uiso 1 1 d R
H152 H -0.0632 0.3067 0.1068 0.028 Uiso 1 1 d R
O16 O 0.8406(3) 0.9857(3) 0.04714(18) 0.0254(7) Uani 1 1 d .
H161 H 0.8922 0.9690 0.0897 0.031 Uiso 1 1 d R
H162 H 0.8585 0.9184 0.0038 0.031 Uiso 1 1 d R
O17 O 0.5407(3) 1.3694(3) 0.13869(17) 0.0195(6) Uani 1 1 d .
H17 H 0.6169 1.4253 0.1601 0.029 Uiso 1 1 calc R
O18 O 0.0211(3) 0.8897(3) 0.15479(19) 0.0233(7) Uani 1 1 d .
H18 H 0.0989 0.9414 0.1780 0.035 Uiso 1 1 calc R
O1W O 0.2685(4) 0.7558(3) -0.00440(19) 0.0454(10) Uani 1 1 d .
H1W1 H 0.2941 0.7873 0.0475 0.055 Uiso 1 1 d R
H1W2 H 0.3325 0.7182 -0.0337 0.055 Uiso 1 1 d R
C1 C 0.4852(4) 1.2932(4) 0.2024(2) 0.0147(8) Uani 1 1 d .
C2 C 0.4109(5) 1.3855(4) 0.2739(3) 0.0252(10) Uani 1 1 d .
H2A H 0.4808 1.4691 0.3002 0.038 Uiso 1 1 calc R
H2B H 0.3807 1.3371 0.3185 0.038 Uiso 1 1 calc R
H2C H 0.3241 1.4087 0.2483 0.038 Uiso 1 1 calc R
C3 C -0.0290(4) 0.7945(4) 0.2084(2) 0.0137(8) Uani 1 1 d .
C4 C -0.1220(4) 0.8613(4) 0.2824(3) 0.0225(9) Uani 1 1 d .
H4A H -0.0571 0.9327 0.3255 0.034 Uiso 1 1 calc R
H4B H -0.1702 0.7918 0.3103 0.034 Uiso 1 1 calc R
H4C H -0.1969 0.9014 0.2579 0.034 Uiso 1 1 calc R
C5 C 0.6502(4) 0.9884(4) 0.4321(3) 0.0189(9) Uani 1 1 d .
H5 H 0.6784 1.0813 0.4314 0.023 Uiso 1 1 calc R
C6 C 0.7312(5) 0.9343(4) 0.4879(3) 0.0229(10) Uani 1 1 d .
H6 H 0.8098 0.9922 0.5252 0.027 Uiso 1 1 calc R
C7 C 0.6972(5) 0.7961(4) 0.4890(3) 0.0196(9) Uani 1 1 d .
C8 C 0.5716(5) 0.7167(5) 0.4359(3) 0.0343(12) Uani 1 1 d .
H8 H 0.5405 0.6241 0.4364 0.041 Uiso 1 1 calc R
C9 C 0.4940(5) 0.7770(4) 0.3826(3) 0.0333(12) Uani 1 1 d .
H9 H 0.4112 0.7223 0.3474 0.040 Uiso 1 1 calc R
C10 C 0.7862(4) 0.7302(4) 0.5431(3) 0.0184(9) Uani 1 1 d .
C11 C 0.7928(5) 0.5899(4) 0.5187(3) 0.0226(9) Uani 1 1 d .
H11 H 0.7451 0.5344 0.4656 0.027 Uiso 1 1 calc R
C12 C 0.8710(5) 0.5325(4) 0.5741(3) 0.0222(9) Uani 1 1 d .
H12 H 0.8685 0.4370 0.5591 0.027 Uiso 1 1 calc R
C13 C 0.9486(4) 0.7478(4) 0.6698(3) 0.0213(9) Uani 1 1 d .
H13 H 1.0054 0.8031 0.7200 0.026 Uiso 1 1 calc R
C14 C 0.8672(4) 0.8101(4) 0.6209(3) 0.0219(9) Uani 1 1 d .
H14 H 0.8658 0.9048 0.6394 0.026 Uiso 1 1 calc R

loop_
_atom_site_aniso_label
_atom_site_aniso_U_11
_atom_site_aniso_U_22
_atom_site_aniso_U_33
_atom_site_aniso_U_23
_atom_site_aniso_U_13
_atom_site_aniso_U_12
Cu1 0.0112(3) 0.0139(3) 0.0184(3) 0.0087(2) -0.00256(19) -0.00187(19)
Cu2 0.0117(3) 0.0211(3) 0.0152(3) 0.0001(2) -0.0019(2) 0.0058(2)
Cu3 0.0115(3) 0.0152(3) 0.0216(3) 0.0109(2) -0.0031(2) -0.0020(2)
Cu4 0.0130(3) 0.0222(3) 0.0181(3) -0.0004(2) -0.0031(2) 0.0059(2)
P1 0.0088(5) 0.0115(5) 0.0144(5) 0.0044(4) -0.0005(4) 0.0011(4)
P2 0.0123(5) 0.0137(5) 0.0152(5) 0.0059(4) -0.0034(4) -0.0008(4)
P3 0.0088(5) 0.0122(5) 0.0135(5) 0.0039(4) 0.0002(4) 0.0020(4)
P4 0.0104(5) 0.0122(5) 0.0155(5) 0.0048(4) -0.0034(4) -0.0002(4)
N1 0.0192(19) 0.0194(18) 0.0220(18) 0.0076(14) -0.0037(15) 0.0037(15)
N2 0.0161(18) 0.0238(19) 0.0248(18) 0.0132(15) -0.0013(14) 0.0023(15)
O1 0.0130(14) 0.0163(14) 0.0227(14) 0.0119(12) -0.0020(11) -0.0035(11)
O2 0.0113(14) 0.0178(14) 0.0167(14) 0.0031(11) -0.0018(11) 0.0026(11)
O3 0.0161(15) 0.0219(15) 0.0208(15) 0.0055(12) 0.0000(12) 0.0079(12)
O4 0.0213(16) 0.0229(16) 0.0268(16) 0.0183(13) -0.0099(12) -0.0110(12)
O5 0.0223(17) 0.0336(18) 0.0239(15) -0.0052(13) -0.0082(13) 0.0143(14)
O6 0.0141(14) 0.0169(14) 0.0176(14) 0.0073(11) -0.0006(11) -0.0053(11)
O7 0.0079(13) 0.0213(15) 0.0156(14) 0.0009(11) -0.0008(11) 0.0043(11)
O8 0.0118(14) 0.0166(14) 0.0207(14) 0.0089(11) -0.0030(11) -0.0030(11)
O9 0.0136(14) 0.0212(15) 0.0193(14) 0.0039(12) -0.0012(11) 0.0073(12)
O10 0.0125(14) 0.0144(14) 0.0162(13) 0.0063(11) 0.0014(11) -0.0046(11)
O11 0.0142(15) 0.0269(16) 0.0248(15) -0.0054(12) -0.0056(12) 0.0053(12)
O12 0.0201(16) 0.0226(16) 0.0307(16) 0.0186(13) -0.0126(13) -0.0094(12)
O13 0.0255(18) 0.0324(19) 0.048(2) -0.0066(15) 0.0058(15) 0.0107(14)
O14 0.0142(15) 0.0271(16) 0.0187(14) 0.0052(12) -0.0017(11) 0.0088(12)
O15 0.0185(15) 0.0199(15) 0.0328(17) 0.0070(13) 0.0008(13) 0.0074(12)
O16 0.0210(16) 0.0350(18) 0.0212(15) 0.0037(13) -0.0036(12) 0.0131(13)
O17 0.0176(16) 0.0185(15) 0.0212(15) 0.0082(12) -0.0065(12) -0.0043(12)
O18 0.0188(16) 0.0206(16) 0.0323(16) 0.0164(13) -0.0100(13) -0.0050(12)
O1W 0.070(3) 0.034(2) 0.032(2) 0.0096(17) 0.0056(19) 0.0069(19)
C1 0.013(2) 0.0132(19) 0.0161(19) 0.0022(15) -0.0025(16) -0.0002(16)
C2 0.020(2) 0.023(2) 0.027(2) -0.0029(18) 0.0006(18) 0.0015(18)
C3 0.013(2) 0.0102(19) 0.0175(19) 0.0049(15) 0.0001(16) -0.0008(15)
C4 0.013(2) 0.020(2) 0.028(2) -0.0021(18) 0.0040(18) -0.0011(17)
C5 0.021(2) 0.016(2) 0.021(2) 0.0074(17) 0.0007(17) 0.0016(17)
C6 0.022(2) 0.024(2) 0.021(2) 0.0041(18) -0.0092(18) 0.0028(18)
C7 0.022(2) 0.019(2) 0.021(2) 0.0083(17) 0.0004(17) 0.0065(18)
C8 0.038(3) 0.026(2) 0.040(3) 0.018(2) -0.017(2) -0.004(2)
C9 0.031(3) 0.024(2) 0.044(3) 0.015(2) -0.020(2) -0.007(2)
C10 0.016(2) 0.022(2) 0.020(2) 0.0105(17) 0.0027(17) 0.0037(17)
C11 0.028(2) 0.022(2) 0.018(2) 0.0038(17) -0.0043(18) 0.0065(18)
C12 0.022(2) 0.022(2) 0.022(2) 0.0051(18) -0.0005(18) 0.0052(18)
C13 0.018(2) 0.020(2) 0.024(2) 0.0074(17) -0.0025(17) -0.0049(17)
C14 0.020(2) 0.020(2) 0.028(2) 0.0103(18) -0.0035(18) 0.0023(18)

loop_
_atom_type_symbol
_atom_type_description
_atom_type_scat_dispersion_real
_atom_type_scat_dispersion_imag
_atom_type_scat_source
C C 0.0033 0.0016 'International Tables Vol C Tables 4.2.6.8 and 6.1.1.4'
H H 0.0000 0.0000 'International Tables Vol C Tables 4.2.6.8 and 6.1.1.4'
Cu Cu 0.3201 1.2651 'International Tables Vol C Tables 4.2.6.8 and 6.1.1.4'
N N 0.0061 0.0033 'International Tables Vol C Tables 4.2.6.8 and 6.1.1.4'
O O 0.0106 0.0060 'International Tables Vol C Tables 4.2.6.8 and 6.1.1.4'
P P 0.1023 0.0942 'International Tables Vol C Tables 4.2.6.8 and 6.1.1.4'

loop_
_geom_angle_atom_site_label_1
_geom_angle_atom_site_label_2
_geom_angle_atom_site_label_3
_geom_angle
_geom_angle_site_symmetry_1
_geom_angle_site_symmetry_3
O4 Cu1 O10 153.29(12) . .
O4 Cu1 O1 92.54(11) . .
O10 Cu1 O1 87.64(11) . .
O4 Cu1 N1 89.51(12) . .
O10 Cu1 N1 89.65(12) . .
O1 Cu1 N1 177.16(12) . .
O4 Cu1 O13 111.23(12) . .
O10 Cu1 O13 95.46(11) . .
O1 Cu1 O13 87.54(11) . .
N1 Cu1 O13 93.54(12) . .
O11 Cu2 O14 88.85(11) . .
O11 Cu2 O7 96.37(11) . .
O14 Cu2 O7 168.71(11) . .
O11 Cu2 O7 167.33(12) . 2_565
O14 Cu2 O7 92.65(10) . 2_565
O7 Cu2 O7 80.09(11) . 2_565
O11 Cu2 O15 95.67(11) . .
O14 Cu2 O15 102.48(10) . .
O7 Cu2 O15 87.00(10) . .
O7 Cu2 O15 96.29(10) 2_565 .
O11 Cu2 Cu2 135.49(9) . 2_565
O14 Cu2 Cu2 131.84(8) . 2_565
O7 Cu2 Cu2 40.33(7) . 2_565
O7 Cu2 Cu2 39.76(7) 2_565 2_565
O15 Cu2 Cu2 92.18(7) . 2_565
O6 Cu3 O12 148.09(12) . 1_665
O6 Cu3 O8 90.81(11) . 1_665
O12 Cu3 O8 94.03(11) 1_665 1_665
O6 Cu3 N2 88.94(12) . 2_776
O12 Cu3 N2 88.44(12) 1_665 2_776
O8 Cu3 N2 175.70(12) 1_665 2_776
O6 Cu3 O15 109.06(10) . 1_665
O12 Cu3 O15 102.84(11) 1_665 1_665
O8 Cu3 O15 81.60(10) 1_665 1_665
N2 Cu3 O15 94.43(12) 2_776 1_665
O5 Cu4 O16 87.93(12) . .
O5 Cu4 O2 98.86(11) . .
O16 Cu4 O2 172.21(11) . .
O5 Cu4 O2 177.82(11) . 2_675
O16 Cu4 O2 94.16(11) . 2_675
O2 Cu4 O2 79.02(11) . 2_675
O5 Cu4 O1W 89.60(12) . 2_675
O16 Cu4 O1W 91.08(12) . 2_675
O2 Cu4 O1W 92.79(11) . 2_675
O2 Cu4 O1W 90.98(10) 2_675 2_675
O3 P1 O1 112.43(16) . .
O3 P1 O2 110.27(15) . .
O1 P1 O2 111.13(15) . .
O3 P1 C1 109.65(17) . .
O1 P1 C1 107.54(16) . .
O2 P1 C1 105.54(16) . .
O5 P2 O6 111.89(16) . .
O5 P2 O4 113.52(18) . .
O6 P2 O4 110.28(15) . .
O5 P2 C1 107.65(16) . .
O6 P2 C1 106.71(16) . .
O4 P2 C1 106.37(17) . .
O9 P3 O8 112.74(15) . .
O9 P3 O7 109.90(15) . .
O8 P3 O7 111.15(15) . .
O9 P3 C3 109.91(16) . .
O8 P3 C3 105.27(16) . .
O7 P3 C3 107.66(16) . .
O12 P4 O10 111.10(15) . .
O12 P4 O11 113.27(17) . .
O10 P4 O11 111.00(15) . .
O12 P4 C3 106.82(17) . .
O10 P4 C3 106.80(16) . .
O11 P4 C3 107.48(16) . .
C9 N1 C5 117.0(3) . .
C9 N1 Cu1 120.0(3) . .
C5 N1 Cu1 122.8(3) . .
C12 N2 C13 117.4(3) . .
C12 N2 Cu3 121.9(3) . 2_776
C13 N2 Cu3 120.6(3) . 2_776
P1 O1 Cu1 134.41(16) . .
P1 O2 Cu4 128.56(15) . .
P1 O2 Cu4 129.94(15) . 2_675
Cu4 O2 Cu4 100.98(11) . 2_675
P2 O4 Cu1 127.83(17) . .
P2 O5 Cu4 133.85(17) . .
P2 O6 Cu3 135.92(16) . .
P3 O7 Cu2 126.36(15) . .
P3 O7 Cu2 130.29(15) . 2_565
Cu2 O7 Cu2 99.91(11) . 2_565
P3 O8 Cu3 133.27(16) . 1_445
P4 O10 Cu1 136.53(16) . .
P4 O11 Cu2 132.47(17) . .
P4 O12 Cu3 126.81(17) . 1_445
Cu1 O13 H131 133.8 . .
Cu1 O13 H132 107.7 . .
H131 O13 H132 110.2 . .
Cu2 O14 H141 125.1 . .
Cu2 O14 H142 119.6 . .
H141 O14 H142 100.5 . .
Cu2 O15 Cu3 108.73(10) . 1_445
Cu2 O15 H151 104.2 . .
Cu3 O15 H151 116.5 1_445 .
Cu2 O15 H152 110.7 . .
Cu3 O15 H152 105.2 1_445 .
H151 O15 H152 111.5 . .
Cu4 O16 H161 123.7 . .
Cu4 O16 H162 122.4 . .
H161 O16 H162 98.8 . .
C1 O17 H17 109.5 . .
C3 O18 H18 109.5 . .
Cu4 O1W H1W1 99.6 2_675 .
Cu4 O1W H1W2 87.8 2_675 .
H1W1 O1W H1W2 113.8 . .
O17 C1 C2 109.5(3) . .
O17 C1 P1 106.4(2) . .
C2 C1 P1 111.1(3) . .
O17 C1 P2 110.6(2) . .
C2 C1 P2 110.3(3) . .
P1 C1 P2 108.74(19) . .
C1 C2 H2A 109.5 . .
C1 C2 H2B 109.5 . .
H2A C2 H2B 109.5 . .
C1 C2 H2C 109.5 . .
H2A C2 H2C 109.5 . .
H2B C2 H2C 109.5 . .
O18 C3 C4 110.5(3) . .
O18 C3 P4 110.2(2) . .
C4 C3 P4 111.7(3) . .
O18 C3 P3 107.6(2) . .
C4 C3 P3 107.2(3) . .
P4 C3 P3 109.53(19) . .
C3 C4 H4A 109.5 . .
C3 C4 H4B 109.5 . .
H4A C4 H4B 109.5 . .
C3 C4 H4C 109.5 . .
H4A C4 H4C 109.5 . .
H4B C4 H4C 109.5 . .
N1 C5 C6 122.0(4) . .
N1 C5 H5 119.0 . .
C6 C5 H5 119.0 . .
C7 C6 C5 121.1(4) . .
C7 C6 H6 119.4 . .
C5 C6 H6 119.4 . .
C6 C7 C8 116.7(4) . .
C6 C7 C10 123.5(4) . .
C8 C7 C10 119.8(4) . .
C9 C8 C7 119.4(4) . .
C9 C8 H8 120.3 . .
C7 C8 H8 120.3 . .
N1 C9 C8 123.6(4) . .
N1 C9 H9 118.2 . .
C8 C9 H9 118.2 . .
C11 C10 C14 117.8(4) . .
C11 C10 C7 122.0(4) . .
C14 C10 C7 120.3(4) . .
C10 C11 C12 119.5(4) . .
C10 C11 H11 120.2 . .
C12 C11 H11 120.2 . .
N2 C12 C11 122.5(4) . .
N2 C12 H12 118.7 . .
C11 C12 H12 118.7 . .
N2 C13 C14 123.1(4) . .
N2 C13 H13 118.5 . .
C14 C13 H13 118.5 . .
C13 C14 C10 119.5(4) . .
C13 C14 H14 120.3 . .
C10 C14 H14 120.3 . .

loop_
_geom_bond_atom_site_label_1
_geom_bond_atom_site_label_2
_geom_bond_distance
_geom_bond_site_symmetry_2
Cu1 O4 1.914(3) .
Cu1 O10 1.948(2) .
Cu1 O1 1.970(3) .
Cu1 N1 2.037(3) .
Cu1 O13 2.304(3) .
Cu2 O11 1.927(3) .
Cu2 O14 1.946(3) .
Cu2 O7 1.973(2) .
Cu2 O7 1.997(2) 2_565
Cu2 O15 2.387(3) .
Cu2 Cu2 3.0387(9) 2_565
Cu3 O6 1.915(2) .
Cu3 O12 1.927(3) 1_665
Cu3 O8 1.973(3) 1_665
Cu3 N2 2.012(3) 2_776
Cu3 O15 2.434(3) 1_665
Cu4 O5 1.902(3) .
Cu4 O16 1.927(3) .
Cu4 O2 1.985(3) .
Cu4 O2 1.990(2) 2_675
Cu4 O1W 2.440(3) 2_675
P1 O3 1.497(3) .
P1 O1 1.520(3) .
P1 O2 1.563(3) .
P1 C1 1.834(4) .
P2 O5 1.521(3) .
P2 O6 1.521(3) .
P2 O4 1.522(3) .
P2 C1 1.854(4) .
P3 O9 1.503(3) .
P3 O8 1.524(3) .
P3 O7 1.560(3) .
P3 C3 1.834(4) .
P4 O12 1.517(3) .
P4 O10 1.523(3) .
P4 O11 1.533(3) .
P4 C3 1.831(4) .
N1 C9 1.346(5) .
N1 C5 1.350(5) .
N2 C12 1.345(5) .
N2 C13 1.351(5) .
N2 Cu3 2.012(3) 2_776
O2 Cu4 1.990(2) 2_675
O7 Cu2 1.997(2) 2_565
O8 Cu3 1.973(3) 1_445
O12 Cu3 1.927(3) 1_445
O13 H131 0.8760 .
O13 H132 0.8337 .
O14 H141 0.8381 .
O14 H142 0.9042 .
O15 Cu3 2.434(3) 1_445
O15 H151 0.8342 .
O15 H152 0.8504 .
O16 H161 0.8677 .
O16 H162 0.8731 .
O17 C1 1.443(4) .
O17 H17 0.8200 .
O18 C3 1.441(4) .
O18 H18 0.8200 .
O1W Cu4 2.440(3) 2_675
O1W H1W1 0.8083 .
O1W H1W2 0.8290 .
C1 C2 1.515(5) .
C2 H2A 0.9600 .
C2 H2B 0.9600 .
C2 H2C 0.9600 .
C3 C4 1.530(5) .
C4 H4A 0.9600 .
C4 H4B 0.9600 .
C4 H4C 0.9600 .
C5 C6 1.386(5) .
C5 H5 0.9300 .
C6 C7 1.378(6) .
C6 H6 0.9300 .
C7 C8 1.397(6) .
C7 C10 1.489(6) .
C8 C9 1.382(6) .
C8 H8 0.9300 .
C9 H9 0.9300 .
C10 C11 1.382(5) .
C10 C14 1.397(5) .
C11 C12 1.389(6) .
C11 H11 0.9300 .
C12 H12 0.9300 .
C13 C14 1.369(5) .
C13 H13 0.9300 .
C14 H14 0.9300 .

loop_
_geom_hbond_atom_site_label_D
_geom_hbond_atom_site_label_H
_geom_hbond_atom_site_label_A
_geom_hbond_distance_DH
_geom_hbond_distance_HA
_geom_hbond_distance_DA
_geom_hbond_angle_DHA
_geom_hbond_site_symmetry_A
O13 H131 O9 0.88 1.85 2.683(4) 157.4 1_655
O13 H132 O11 0.83 2.00 2.742(4) 147.5 .
O14 H141 O17 0.84 2.02 2.802(4) 154.9 1_545
O14 H142 O9 0.90 1.77 2.581(4) 147.4 2_565
O15 H151 O3 0.83 1.83 2.629(4) 160.6 1_545
O15 H152 O1W 0.85 2.32 3.133(4) 159.9 2_565
O16 H161 O18 0.87 1.92 2.757(4) 162.7 1_655
O16 H162 O3 0.87 1.86 2.611(4) 142.8 2_675
O17 H17 O8 0.82 1.90 2.712(4) 172.0 1_665
O18 H18 O1 0.82 1.99 2.791(4) 164.7 .
O18 H18 O10 0.82 2.64 3.090(4) 116.2 .
O1W H1W1 O13 0.81 2.47 3.187(4) 147.9 .
O1W H1W1 O11 0.81 2.63 3.156(4) 124.3 .
O1W H1W2 O17 0.83 2.12 2.922(4) 163.7 2_675
C12 H12 O12 0.93 2.44 2.900(5) 110.9 2_666
C14 H14 O10 0.93 2.57 3.461(5) 159.9 2_676
